data_7151980
loop_
_publ_author_name
'Ni, Cheng-Yan'
'Kan, Sha-Sha'
'Liu, Quan-Zhong'
'Kang, Tai-Ran'

_publ_section_title
;
 Diastereoselective and enantioselective capture of chiral zinc enolate
 using nitroolefins: a rapid access to chiral \g-nitro carbonyl
 compounds.
;
_journal_issue 18
_journal_name_full 'Organic &amp; biomolecular chemistry'
_journal_page_first 6211
_journal_page_last 6214
_journal_paper_doi 10.1039/c1ob05903c
_journal_volume 9
_journal_year 2011
_chemical_absolute_configuration ad
_chemical_formula_sum 'C32 H33 N O2 S'
_chemical_formula_weight 495.65
_chemical_name_systematic
;
?
;
_space_group_IT_number 19
_symmetry_cell_setting orthorhombic
_symmetry_space_group_name_Hall 'P 2ac 2ab'
_symmetry_space_group_name_H-M 'P 21 21 21'
_atom_sites_solution_hydrogens geom
_atom_sites_solution_primary direct
_atom_sites_solution_secondary difmap
_audit_creation_method SHELXL-97
_cell_angle_alpha 90.00
_cell_angle_beta 90.00
_cell_angle_gamma 90.00
_cell_formula_units_Z 4
_cell_length_a 7.4163(3)
_cell_length_b 14.0432(6)
_cell_length_c 25.9274(10)
_cell_measurement_reflns_used 4396
_cell_measurement_temperature 291(2)
_cell_measurement_theta_max 29.1551
_cell_measurement_theta_min 2.8951
_cell_volume 2700.30(19)
_computing_cell_refinement 'CrysAlisPro (Oxford Diffraction Ltd.)'
_computing_data_collection 'CrysAlisPro (Oxford Diffraction Ltd.)'
_computing_data_reduction 'CrysAlisPro (Oxford Diffraction Ltd.)'
_computing_molecular_graphics 'Ortep-3 (L. J. Farrugia, 2001)'
_computing_publication_material SHELXL-97
_computing_structure_refinement 'SHELXL-97 (Sheldrick, 1997)'
_computing_structure_solution 'SHELXS-97 (Sheldrick, 1997)'
_diffrn_ambient_temperature 291(2)
_diffrn_detector_area_resol_mean 15.9149
_diffrn_measured_fraction_theta_full 0.998
_diffrn_measured_fraction_theta_max 0.998
_diffrn_measurement_device_type 'Gemini S Ultra, Oxford Diffraction'
_diffrn_measurement_method '\w scans'
_diffrn_radiation_monochromator graphite
_diffrn_radiation_source 'Enhance (Mo) X-ray Source'
_diffrn_radiation_type MoK\a
_diffrn_radiation_wavelength 0.71073
_diffrn_reflns_av_R_equivalents 0.0442
_diffrn_reflns_av_sigmaI/netI 0.0612
_diffrn_reflns_limit_h_max 9
_diffrn_reflns_limit_h_min -9
_diffrn_reflns_limit_k_max 17
_diffrn_reflns_limit_k_min -11
_diffrn_reflns_limit_l_max 32
_diffrn_reflns_limit_l_min -32
_diffrn_reflns_number 14601
_diffrn_reflns_theta_full 26.37
_diffrn_reflns_theta_max 26.37
_diffrn_reflns_theta_min 2.90
_exptl_absorpt_coefficient_mu 0.149
_exptl_absorpt_correction_T_max 0.9651
_exptl_absorpt_correction_T_min 0.9428
_exptl_absorpt_correction_type multi-scan
_exptl_absorpt_process_details
;
CrysAlisPro, Oxford Diffraction Ltd.,
Version 1.171.34.44 (release 25-10-2010 CrysAlis171 .NET)
(compiled Oct 25 2010,18:11:34)
Empirical absorption correction using spherical harmonics,
implemented in SCALE3 ABSPACK scaling algorithm.
;
_exptl_crystal_colour colorless
_exptl_crystal_density_diffrn 1.219
_exptl_crystal_density_method 'not measured'
_exptl_crystal_description block
_exptl_crystal_F_000 1056
_exptl_crystal_size_max 0.40
_exptl_crystal_size_mid 0.30
_exptl_crystal_size_min 0.24
_refine_diff_density_max 0.146
_refine_diff_density_min -0.208
_refine_diff_density_rms 0.032
_refine_ls_abs_structure_details 'Flack H D (1983), Acta Cryst. A39, 876-881'
_refine_ls_abs_structure_Flack -0.08(8)
_refine_ls_extinction_method none
_refine_ls_goodness_of_fit_ref 1.012
_refine_ls_hydrogen_treatment constr
_refine_ls_matrix_type full
_refine_ls_number_parameters 327
_refine_ls_number_reflns 5528
_refine_ls_number_restraints 0
_refine_ls_restrained_S_all 1.012
_refine_ls_R_factor_all 0.0890
_refine_ls_R_factor_gt 0.0517
_refine_ls_shift/su_max 0.000
_refine_ls_shift/su_mean 0.000
_refine_ls_structure_factor_coef Fsqd
_refine_ls_weighting_details 'calc w=1/[\s^2^(Fo^2^)+(0.0365P)^2^+0.1073P] where P=(Fo^2^+2Fc^2^)/3'
_refine_ls_weighting_scheme calc
_refine_ls_wR_factor_gt 0.0886
_refine_ls_wR_factor_ref 0.1012
_reflns_number_gt 3728
_reflns_number_total 5528
_reflns_threshold_expression >2sigma(I)
_cod_data_source_file c1ob05903c.txt
_cod_data_source_block 5a
_cod_database_code 7151980

loop_
_symmetry_equiv_pos_as_xyz
'x, y, z'
'-x+1/2, -y, z+1/2'
'x+1/2, -y+1/2, -z'
'-x, y+1/2, -z+1/2'

loop_
_atom_site_label
_atom_site_type_symbol
_atom_site_fract_x
_atom_site_fract_y
_atom_site_fract_z
_atom_site_U_iso_or_equiv
_atom_site_adp_type
_atom_site_occupancy
_atom_site_symmetry_multiplicity
_atom_site_calc_flag
_atom_site_refinement_flags
S1 S 0.50859(10) 0.38907(5) 0.18488(2) 0.05191(19) Uani 1 1 d .
O1 O 0.4209(3) 0.29806(12) 0.18479(7) 0.0641(5) Uani 1 1 d .
N1 N 0.5269(3) 0.42071(13) 0.12511(7) 0.0447(5) Uani 1 1 d .
O2 O 0.6841(3) 0.40012(14) 0.20745(7) 0.0659(5) Uani 1 1 d .
C11 C 0.4528(3) 0.44264(18) 0.03627(9) 0.0449(6) Uani 1 1 d .
H11 H 0.3813 0.5005 0.0310 0.054 Uiso 1 1 calc R
C12 C 0.4241(3) 0.37741(18) -0.00971(9) 0.0440(6) Uani 1 1 d .
C29 C 0.1316(4) 0.6132(2) 0.24946(10) 0.0601(8) Uani 1 1 d .
C10 C 0.6500(3) 0.47223(17) 0.04764(9) 0.0438(6) Uani 1 1 d .
H10 H 0.7256 0.4156 0.0430 0.053 Uiso 1 1 calc R
C26 C 0.3620(4) 0.47127(18) 0.21469(10) 0.0468(7) Uani 1 1 d .
C7 C 0.7294(4) 0.55195(18) 0.01359(10) 0.0488(7) Uani 1 1 d .
H7 H 0.6619 0.6104 0.0208 0.059 Uiso 1 1 calc R
C18 C 0.3894(4) 0.3949(2) 0.08681(9) 0.0545(7) Uani 1 1 d .
H18B H 0.2718 0.4186 0.0970 0.065 Uiso 1 1 calc R
H18A H 0.3825 0.3263 0.0828 0.065 Uiso 1 1 calc R
C20 C 0.5886(4) 0.59644(19) 0.12072(9) 0.0497(7) Uani 1 1 d .
C17 C 0.3146(4) 0.4043(2) -0.05038(10) 0.0533(7) Uani 1 1 d .
H17 H 0.2573 0.4631 -0.0494 0.064 Uiso 1 1 calc R
C13 C 0.5056(4) 0.28836(17) -0.01204(10) 0.0526(7) Uani 1 1 d .
H13 H 0.5792 0.2683 0.0149 0.063 Uiso 1 1 calc R
C27 C 0.1777(4) 0.46112(19) 0.20875(10) 0.0533(7) Uani 1 1 d .
H27 H 0.1306 0.4068 0.1933 0.064 Uiso 1 1 calc R
C4 C 0.7099(4) 0.53057(18) -0.04370(10) 0.0496(7) Uani 1 1 d .
C19 C 0.6482(4) 0.49591(18) 0.10625(9) 0.0451(6) Uani 1 1 d .
H19 H 0.7690 0.4848 0.1203 0.054 Uiso 1 1 calc R
C8 C 0.9284(4) 0.5704(2) 0.02755(11) 0.0598(8) Uani 1 1 d .
H8B H 0.9372 0.5812 0.0644 0.072 Uiso 1 1 calc R
H8A H 0.9981 0.5138 0.0195 0.072 Uiso 1 1 calc R
C6 C 0.5870(5) 0.5674(3) -0.12740(14) 0.0822(11) Uani 1 1 d .
H6 H 0.5140 0.6055 -0.1480 0.099 Uiso 1 1 calc R
C31 C 0.4309(4) 0.5504(2) 0.23940(10) 0.0588(8) Uani 1 1 d .
H31 H 0.5546 0.5561 0.2445 0.071 Uiso 1 1 calc R
C28 C 0.0636(4) 0.5324(2) 0.22601(11) 0.0604(8) Uani 1 1 d .
H28 H -0.0603 0.5258 0.2218 0.072 Uiso 1 1 calc R
C15 C 0.3713(4) 0.2584(2) -0.09418(12) 0.0694(10) Uani 1 1 d .
H15 H 0.3549 0.2187 -0.1225 0.083 Uiso 1 1 calc R
C14 C 0.4787(4) 0.2297(2) -0.05371(12) 0.0632(8) Uani 1 1 d .
H14 H 0.5335 0.1702 -0.0546 0.076 Uiso 1 1 calc R
C21 C 0.4113(4) 0.6265(2) 0.11576(11) 0.0610(8) Uani 1 1 d .
H21 H 0.3258 0.5851 0.1022 0.073 Uiso 1 1 calc R
C16 C 0.2888(4) 0.3452(2) -0.09251(11) 0.0660(9) Uani 1 1 d .
H16 H 0.2155 0.3647 -0.1196 0.079 Uiso 1 1 calc R
C3 C 0.8002(4) 0.4552(2) -0.06620(11) 0.0597(8) Uani 1 1 d .
H3 H 0.8737 0.4169 -0.0459 0.072 Uiso 1 1 calc R
C25 C 0.7100(5) 0.6588(2) 0.14182(11) 0.0703(9) Uani 1 1 d .
H25 H 0.8293 0.6400 0.1463 0.084 Uiso 1 1 calc R
C30 C 0.3164(5) 0.6209(2) 0.25662(10) 0.0634(8) Uani 1 1 d .
H30 H 0.3635 0.6741 0.2732 0.076 Uiso 1 1 calc R
C5 C 0.6031(4) 0.5865(2) -0.07484(12) 0.0652(9) Uani 1 1 d .
H5 H 0.5409 0.6376 -0.0606 0.078 Uiso 1 1 calc R
C9 C 1.0103(5) 0.6543(2) -0.00028(13) 0.0862(11) Uani 1 1 d .
H9A H 1.0106 0.6421 -0.0367 0.129 Uiso 1 1 calc R
H9C H 1.1318 0.6636 0.0114 0.129 Uiso 1 1 calc R
H9B H 0.9406 0.7104 0.0067 0.129 Uiso 1 1 calc R
C32 C 0.0079(6) 0.6938(2) 0.26597(12) 0.0867(10) Uani 1 1 d .
H32A H -0.1113 0.6824 0.2529 0.130 Uiso 1 1 calc R
H32C H 0.0526 0.7529 0.2525 0.130 Uiso 1 1 calc R
H32B H 0.0042 0.6969 0.3029 0.130 Uiso 1 1 calc R
C2 C 0.7837(5) 0.4356(2) -0.11813(14) 0.0782(10) Uani 1 1 d .
H2 H 0.8438 0.3837 -0.1324 0.094 Uiso 1 1 calc R
C1 C 0.6788(6) 0.4925(3) -0.14863(13) 0.0858(12) Uani 1 1 d .
H1 H 0.6699 0.4804 -0.1838 0.103 Uiso 1 1 calc R
C23 C 0.4815(7) 0.7784(2) 0.15097(14) 0.0929(12) Uani 1 1 d .
H23 H 0.4458 0.8392 0.1609 0.111 Uiso 1 1 calc R
C22 C 0.3598(5) 0.7170(2) 0.13069(12) 0.0804(10) Uani 1 1 d .
H22 H 0.2403 0.7358 0.1268 0.096 Uiso 1 1 calc R
C24 C 0.6564(6) 0.7509(3) 0.15682(14) 0.0914(12) Uani 1 1 d .
H24 H 0.7404 0.7929 0.1707 0.110 Uiso 1 1 calc R

loop_
_atom_site_aniso_label
_atom_site_aniso_U_11
_atom_site_aniso_U_22
_atom_site_aniso_U_33
_atom_site_aniso_U_23
_atom_site_aniso_U_13
_atom_site_aniso_U_12
S1 0.0563(4) 0.0515(4) 0.0479(4) 0.0060(3) -0.0041(4) 0.0009(4)
O1 0.0796(14) 0.0436(11) 0.0690(13) 0.0112(9) 0.0019(11) -0.0043(10)
N1 0.0453(13) 0.0466(12) 0.0422(12) -0.0002(9) -0.0022(11) -0.0031(11)
O2 0.0562(12) 0.0813(14) 0.0603(12) 0.0108(11) -0.0152(10) 0.0034(11)
C11 0.0401(16) 0.0496(15) 0.0449(15) -0.0032(11) -0.0027(12) 0.0028(12)
C12 0.0384(14) 0.0504(16) 0.0431(15) -0.0040(12) 0.0015(12) -0.0045(13)
C29 0.072(2) 0.0628(19) 0.0458(17) -0.0064(15) 0.0048(15) -0.0014(18)
C10 0.0417(15) 0.0428(15) 0.0468(15) -0.0024(12) 0.0028(12) 0.0003(12)
C26 0.0517(18) 0.0488(17) 0.0399(15) 0.0010(12) 0.0006(12) -0.0069(14)
C7 0.0531(17) 0.0434(15) 0.0499(17) -0.0021(12) 0.0000(13) -0.0005(13)
C18 0.0490(18) 0.0647(18) 0.0497(17) -0.0036(14) -0.0010(13) -0.0128(16)
C20 0.0630(18) 0.0489(18) 0.0372(15) 0.0017(12) -0.0014(13) -0.0039(15)
C17 0.0479(17) 0.0627(18) 0.0493(17) -0.0006(14) -0.0051(13) 0.0008(14)
C13 0.0422(15) 0.0515(16) 0.0642(17) -0.0074(13) -0.0020(15) -0.0036(15)
C27 0.0548(18) 0.0564(17) 0.0487(16) -0.0084(13) 0.0051(14) -0.0112(15)
C4 0.0497(18) 0.0518(17) 0.0471(16) 0.0030(13) -0.0008(13) -0.0089(14)
C19 0.0433(16) 0.0469(16) 0.0449(15) 0.0006(11) -0.0065(12) -0.0025(13)
C8 0.0554(18) 0.071(2) 0.0530(17) -0.0013(14) -0.0037(14) -0.0149(16)
C6 0.092(3) 0.085(3) 0.070(2) 0.0275(19) -0.026(2) -0.017(2)
C31 0.0556(18) 0.074(2) 0.0467(17) -0.0068(14) -0.0036(14) -0.0149(17)
C28 0.0502(19) 0.070(2) 0.0604(19) -0.0104(15) 0.0077(14) -0.0078(16)
C15 0.072(2) 0.080(2) 0.056(2) -0.0245(16) 0.0192(17) -0.031(2)
C14 0.0505(19) 0.0574(17) 0.082(2) -0.0183(16) 0.0150(18) -0.0087(16)
C21 0.076(2) 0.057(2) 0.0501(18) -0.0076(14) -0.0052(16) 0.0117(17)
C16 0.064(2) 0.088(2) 0.0459(18) -0.0007(16) -0.0082(16) -0.0204(19)
C3 0.061(2) 0.0670(19) 0.0506(18) -0.0063(14) 0.0007(15) -0.0007(17)
C25 0.084(3) 0.061(2) 0.066(2) -0.0075(16) -0.0061(18) -0.0118(19)
C30 0.075(2) 0.0638(19) 0.0510(18) -0.0185(15) 0.0020(17) -0.0151(19)
C5 0.072(2) 0.0561(19) 0.067(2) 0.0119(15) -0.0110(17) -0.0044(17)
C9 0.082(3) 0.080(2) 0.097(2) 0.0104(18) -0.009(2) -0.033(2)
C32 0.102(3) 0.080(2) 0.078(2) -0.0171(17) 0.002(2) 0.015(2)
C2 0.079(3) 0.088(3) 0.067(2) -0.0161(19) 0.007(2) -0.011(2)
C1 0.108(3) 0.098(3) 0.051(2) 0.000(2) -0.006(2) -0.027(3)
C23 0.140(4) 0.048(2) 0.091(3) -0.0075(17) -0.003(3) 0.017(3)
C22 0.107(3) 0.069(2) 0.066(2) -0.0027(18) -0.005(2) 0.026(2)
C24 0.114(3) 0.058(2) 0.102(3) -0.0180(19) -0.007(3) -0.017(2)

loop_
_atom_type_symbol
_atom_type_description
_atom_type_scat_dispersion_real
_atom_type_scat_dispersion_imag
_atom_type_scat_source
C C 0.0033 0.0016 'International Tables Vol C Tables 4.2.6.8 and 6.1.1.4'
H H 0.0000 0.0000 'International Tables Vol C Tables 4.2.6.8 and 6.1.1.4'
N N 0.0061 0.0033 'International Tables Vol C Tables 4.2.6.8 and 6.1.1.4'
O O 0.0106 0.0060 'International Tables Vol C Tables 4.2.6.8 and 6.1.1.4'
S S 0.1246 0.1234 'International Tables Vol C Tables 4.2.6.8 and 6.1.1.4'

loop_
_geom_angle_atom_site_label_1
_geom_angle_atom_site_label_2
_geom_angle_atom_site_label_3
_geom_angle
O1 S1 O2 120.55(12)
O1 S1 N1 106.33(11)
O2 S1 N1 106.55(11)
O1 S1 C26 107.72(12)
O2 S1 C26 108.04(13)
N1 S1 C26 106.95(11)
C18 N1 C19 112.15(19)
C18 N1 S1 121.45(16)
C19 N1 S1 124.53(16)
C12 C11 C18 111.2(2)
C12 C11 C10 116.3(2)
C18 C11 C10 104.0(2)
C12 C11 H11 108.3
C18 C11 H11 108.3
C10 C11 H11 108.3
C17 C12 C13 117.9(2)
C17 C12 C11 121.1(2)
C13 C12 C11 121.1(2)
C28 C29 C30 118.9(3)
C28 C29 C32 121.0(3)
C30 C29 C32 120.1(3)
C7 C10 C11 116.5(2)
C7 C10 C19 114.0(2)
C11 C10 C19 103.60(19)
C7 C10 H10 107.4
C11 C10 H10 107.4
C19 C10 H10 107.4
C31 C26 C27 120.0(3)
C31 C26 S1 120.1(2)
C27 C26 S1 119.5(2)
C4 C7 C8 110.7(2)
C4 C7 C10 112.3(2)
C8 C7 C10 110.7(2)
C4 C7 H7 107.7
C8 C7 H7 107.7
C10 C7 H7 107.7
N1 C18 C11 104.8(2)
N1 C18 H18B 110.8
C11 C18 H18B 110.8
N1 C18 H18A 110.8
C11 C18 H18A 110.8
H18B C18 H18A 108.9
C25 C20 C21 117.8(3)
C25 C20 C19 120.0(3)
C21 C20 C19 122.2(3)
C12 C17 C16 121.3(3)
C12 C17 H17 119.3
C16 C17 H17 119.3
C14 C13 C12 120.7(3)
C14 C13 H13 119.7
C12 C13 H13 119.7
C26 C27 C28 119.6(3)
C26 C27 H27 120.2
C28 C27 H27 120.2
C5 C4 C3 117.9(3)
C5 C4 C7 121.0(3)
C3 C4 C7 121.1(2)
N1 C19 C20 113.9(2)
N1 C19 C10 100.16(18)
C20 C19 C10 116.1(2)
N1 C19 H19 108.7
C20 C19 H19 108.7
C10 C19 H19 108.7
C9 C8 C7 113.8(3)
C9 C8 H8B 108.8
C7 C8 H8B 108.8
C9 C8 H8A 108.8
C7 C8 H8A 108.8
H8B C8 H8A 107.7
C1 C6 C5 119.9(3)
C1 C6 H6 120.1
C5 C6 H6 120.1
C30 C31 C26 120.0(3)
C30 C31 H31 120.0
C26 C31 H31 120.0
C29 C28 C27 120.8(3)
C29 C28 H28 119.6
C27 C28 H28 119.6
C16 C15 C14 119.7(3)
C16 C15 H15 120.1
C14 C15 H15 120.1
C13 C14 C15 120.5(3)
C13 C14 H14 119.7
C15 C14 H14 119.7
C22 C21 C20 121.1(3)
C22 C21 H21 119.5
C20 C21 H21 119.5
C15 C16 C17 119.9(3)
C15 C16 H16 120.1
C17 C16 H16 120.1
C2 C3 C4 121.5(3)
C2 C3 H3 119.3
C4 C3 H3 119.3
C20 C25 C24 120.8(4)
C20 C25 H25 119.6
C24 C25 H25 119.6
C31 C30 C29 120.6(3)
C31 C30 H30 119.7
C29 C30 H30 119.7
C4 C5 C6 120.9(3)
C4 C5 H5 119.6
C6 C5 H5 119.6
C8 C9 H9A 109.5
C8 C9 H9C 109.5
H9A C9 H9C 109.5
C8 C9 H9B 109.5
H9A C9 H9B 109.5
H9C C9 H9B 109.5
C29 C32 H32A 109.5
C29 C32 H32C 109.5
H32A C32 H32C 109.5
C29 C32 H32B 109.5
H32A C32 H32B 109.5
H32C C32 H32B 109.5
C1 C2 C3 119.8(3)
C1 C2 H2 120.1
C3 C2 H2 120.1
C2 C1 C6 120.0(3)
C2 C1 H1 120.0
C6 C1 H1 120.0
C22 C23 C24 119.8(3)
C22 C23 H23 120.1
C24 C23 H23 120.1
C23 C22 C21 120.6(4)
C23 C22 H22 119.7
C21 C22 H22 119.7
C23 C24 C25 119.9(3)
C23 C24 H24 120.0
C25 C24 H24 120.0

loop_
_geom_bond_atom_site_label_1
_geom_bond_atom_site_label_2
_geom_bond_distance
S1 O1 1.4341(18)
S1 O2 1.4355(19)
S1 N1 1.618(2)
S1 C26 1.764(3)
N1 C18 1.469(3)
N1 C19 1.471(3)
C11 C12 1.518(3)
C11 C18 1.545(3)
C11 C10 1.549(3)
C11 H11 0.9800
C12 C17 1.383(3)
C12 C13 1.391(3)
C29 C28 1.383(4)
C29 C30 1.387(4)
C29 C32 1.518(4)
C10 C7 1.542(3)
C10 C19 1.556(3)
C10 H10 0.9800
C26 C31 1.380(3)
C26 C27 1.383(4)
C7 C4 1.522(3)
C7 C8 1.542(4)
C7 H7 0.9800
C18 H18B 0.9700
C18 H18A 0.9700
C20 C25 1.370(4)
C20 C21 1.387(4)
C20 C19 1.526(3)
C17 C16 1.385(4)
C17 H17 0.9300
C13 C14 1.373(3)
C13 H13 0.9300
C27 C28 1.384(4)
C27 H27 0.9300
C4 C5 1.376(4)
C4 C3 1.382(3)
C19 H19 0.9800
C8 C9 1.509(4)
C8 H8B 0.9700
C8 H8A 0.9700
C6 C1 1.368(5)
C6 C5 1.394(4)
C6 H6 0.9300
C31 C30 1.379(4)
C31 H31 0.9300
C28 H28 0.9300
C15 C16 1.365(4)
C15 C14 1.378(4)
C15 H15 0.9300
C14 H14 0.9300
C21 C22 1.382(4)
C21 H21 0.9300
C16 H16 0.9300
C3 C2 1.380(4)
C3 H3 0.9300
C25 C24 1.408(4)
C25 H25 0.9300
C30 H30 0.9300
C5 H5 0.9300
C9 H9A 0.9600
C9 H9C 0.9600
C9 H9B 0.9600
C32 H32A 0.9600
C32 H32C 0.9600
C32 H32B 0.9600
C2 C1 1.368(4)
C2 H2 0.9300
C1 H1 0.9300
C23 C22 1.356(5)
C23 C24 1.362(5)
C23 H23 0.9300
C22 H22 0.9300
C24 H24 0.9300

loop_
_geom_torsion_atom_site_label_1
_geom_torsion_atom_site_label_2
_geom_torsion_atom_site_label_3
_geom_torsion_atom_site_label_4
_geom_torsion
O1 S1 N1 C18 33.5(2)
O2 S1 N1 C18 163.27(19)
C26 S1 N1 C18 -81.4(2)
O1 S1 N1 C19 -163.32(19)
O2 S1 N1 C19 -33.6(2)
C26 S1 N1 C19 81.8(2)
C18 C11 C12 C17 120.0(3)
C10 C11 C12 C17 -121.2(3)
C18 C11 C12 C13 -59.3(3)
C10 C11 C12 C13 59.5(3)
C12 C11 C10 C7 78.8(3)
C18 C11 C10 C7 -158.6(2)
C12 C11 C10 C19 -155.1(2)
C18 C11 C10 C19 -32.5(2)
O1 S1 C26 C31 152.8(2)
O2 S1 C26 C31 21.1(2)
N1 S1 C26 C31 -93.2(2)
O1 S1 C26 C27 -33.6(2)
O2 S1 C26 C27 -165.3(2)
N1 S1 C26 C27 80.4(2)
C11 C10 C7 C4 -53.1(3)
C19 C10 C7 C4 -173.7(2)
C11 C10 C7 C8 -177.3(2)
C19 C10 C7 C8 62.0(3)
C19 N1 C18 C11 12.1(3)
S1 N1 C18 C11 177.18(16)
C12 C11 C18 N1 139.4(2)
C10 C11 C18 N1 13.5(3)
C13 C12 C17 C16 -1.0(4)
C11 C12 C17 C16 179.6(3)
C17 C12 C13 C14 0.5(4)
C11 C12 C13 C14 179.9(2)
C31 C26 C27 C28 2.4(4)
S1 C26 C27 C28 -171.2(2)
C8 C7 C4 C5 -120.8(3)
C10 C7 C4 C5 115.0(3)
C8 C7 C4 C3 58.4(3)
C10 C7 C4 C3 -65.8(3)
C18 N1 C19 C20 92.8(2)
S1 N1 C19 C20 -71.8(3)
C18 N1 C19 C10 -31.9(3)
S1 N1 C19 C10 163.54(17)
C25 C20 C19 N1 131.6(3)
C21 C20 C19 N1 -45.0(3)
C25 C20 C19 C10 -112.8(3)
C21 C20 C19 C10 70.6(3)
C7 C10 C19 N1 166.2(2)
C11 C10 C19 N1 38.5(2)
C7 C10 C19 C20 43.0(3)
C11 C10 C19 C20 -84.6(3)
C4 C7 C8 C9 60.8(3)
C10 C7 C8 C9 -174.0(2)
C27 C26 C31 C30 -2.2(4)
S1 C26 C31 C30 171.3(2)
C30 C29 C28 C27 -1.6(4)
C32 C29 C28 C27 176.8(3)
C26 C27 C28 C29 -0.5(4)
C12 C13 C14 C15 0.4(4)
C16 C15 C14 C13 -0.9(4)
C25 C20 C21 C22 1.2(4)
C19 C20 C21 C22 177.9(3)
C14 C15 C16 C17 0.4(5)
C12 C17 C16 C15 0.5(4)
C5 C4 C3 C2 -0.5(4)
C7 C4 C3 C2 -179.8(3)
C21 C20 C25 C24 -1.4(4)
C19 C20 C25 C24 -178.1(3)
C26 C31 C30 C29 0.1(4)
C28 C29 C30 C31 1.8(4)
C32 C29 C30 C31 -176.7(3)
C3 C4 C5 C6 0.0(4)
C7 C4 C5 C6 179.3(3)
C1 C6 C5 C4 -0.3(5)
C4 C3 C2 C1 1.3(5)
C3 C2 C1 C6 -1.6(5)
C5 C6 C1 C2 1.1(5)
C24 C23 C22 C21 -0.1(6)
C20 C21 C22 C23 -0.5(5)
C22 C23 C24 C25 0.0(6)
C20 C25 C24 C23 0.8(5)
